data_1576345
loop_
_publ_author_name
'Yang, Yu-Chen'
'Wu, Jia-Long'
'Zhang, Sheng-Ye'
'Sun, Teng'
'Liu, Xu'
'Zhao, Yanan'
'Wang, Lijia'

_publ_section_title
;
 Enantioselective Synthesis of Vicinal Amino Alcohols Promoted by
 Fluorine-Containing Counteranions
;
_journal_name_full 'Chemical Science'
_journal_paper_doi 10.1039/D5SC06853C
_journal_year 2025
_chemical_absolute_configuration unk
_chemical_formula_moiety 'C29 H25 N O3 S'
_chemical_formula_sum 'C29 H25 N O3 S'
_chemical_formula_weight 467.56
_space_group_crystal_system orthorhombic
_space_group_IT_number 19
_space_group_name_Hall 'P 2ac 2ab'
_space_group_name_H-M_alt 'P 21 21 21'
_atom_sites_solution_hydrogens geom
_atom_sites_solution_primary dual
_audit_creation_date 2024-01-03
_audit_creation_method
;
Olex2 1.5
(compiled 2023.08.24 svn.re1ec1418 for OlexSys, GUI svn.r6817)
;
_audit_update_record
;
2025-08-06 deposited with the CCDC.	2025-11-27 downloaded from the CCDC.
;
_cell_angle_alpha 90
_cell_angle_beta 90
_cell_angle_gamma 90
_cell_formula_units_Z 4
_cell_length_a 7.55950(10)
_cell_length_b 15.9767(2)
_cell_length_c 19.4896(3)
_cell_measurement_reflns_used 13646
_cell_measurement_temperature 173.00(10)
_cell_measurement_theta_max 73.4160
_cell_measurement_theta_min 3.5810
_cell_volume 2353.87(6)
_computing_cell_refinement 'CrysAlisPro 1.171.42.100a (Rigaku OD, 2023)'
_computing_data_collection 'CrysAlisPro 1.171.42.100a (Rigaku OD, 2023)'
_computing_data_reduction 'CrysAlisPro 1.171.42.100a (Rigaku OD, 2023)'
_computing_molecular_graphics 'Olex2 1.5 (Dolomanov et al., 2009)'
_computing_publication_material 'Olex2 1.5 (Dolomanov et al., 2009)'
_computing_structure_refinement 'SHELXL 2018/3 (Sheldrick, 2015)'
_computing_structure_solution 'SHELXT 2018/2 (Sheldrick, 2018)'
_diffrn_ambient_environment N~2~
_diffrn_ambient_temperature 173.00(10)
_diffrn_detector 'Hybrid Pixel Array Detector'
_diffrn_detector_area_resol_mean 5.8140
_diffrn_measured_fraction_theta_full 0.998
_diffrn_measured_fraction_theta_max 0.998
_diffrn_measurement_details
;
List of Runs (angles in degrees, time in seconds):

  # Type    Start    End  Width  t~exp~   \w     \q     \k     \f   Frames
#--------------------------------------------------------------------------
  1  \w    -88.00   5.00   1.00    1.00    --    0.00 -37.00 150.00   93
  2  \w    -17.00  27.00   1.00    1.00    --    0.00 -37.00-180.00   44
  3  \w    -11.00  25.00   1.00    1.00    --    0.00 -57.00 -90.00   36
  4  \w    -27.00  21.00   1.00    1.00    --    0.00  37.00 150.00   48
  5  \w     58.00  88.00   1.00    1.00    --    0.00  37.00 150.00   30
  6  \w    -75.00 -29.00   1.00    1.00    --    0.00 -57.00 -90.00   46
  7  \w      4.00 113.00   1.00    2.00    --   92.10 -61.00-180.00  109
  8  \w     40.00  71.00   1.00    2.00    --   92.10 -45.00 -90.00   31
  9  \w    106.00 181.00   1.00    2.00    --   92.10 -15.00 -60.00   75
 10  \w     51.00 120.00   1.00    2.00    --   92.10 -61.00  60.00   69
 11  \w     28.00  54.00   1.00    2.00    --   92.10 -82.00-120.00   26
 12  \w     90.00 115.00   1.00    2.00    --   92.10 -82.00-120.00   25
 13  \w     73.00 103.00   1.00    2.00    --   92.10  45.00  60.00   30
 14  \w    123.00 170.00   1.00    2.00    --   92.10  45.00  60.00   47
 15  \w      3.00  47.00   1.00    2.00    --   92.10 -61.00  60.00   44
 16  \w      4.00 116.00   1.00    2.00    --   92.10 -82.00  60.00  112
 17  \w     30.00  81.00   1.00    2.00    --   92.10 -45.00-180.00   51
 18  \w     63.00 107.00   1.00    2.00    --   92.10 -82.00 -30.00   44
 19  \w      6.00  41.00   1.00    2.00    --   92.10 -82.00 150.00   35
 20  \w     91.00 117.00   1.00    2.00    --   92.10 -82.00 150.00   26
 21  \w     24.00  50.00   1.00    2.00    --   92.10 -82.00 -30.00   26
 22  \w     94.00 182.00   1.00    2.00    --   92.10  61.00 120.00   88
 23  \w     22.00 128.00   1.00    2.00    --   92.10 -82.00-180.00  106
 24  \w     10.00 119.00   1.00    2.00    --   92.10 -61.00 -60.00  109
 25  \w      8.00  86.00   1.00    2.00    --   92.10 -15.00 -60.00   78
;
_diffrn_measurement_device 'four-circle diffractometer'
_diffrn_measurement_device_type 'XtaLAB AFC12 (RINC): Kappa dual home/near'
_diffrn_measurement_method '\w scans'
_diffrn_orient_matrix_type 'CrysAlisPro convention (1999,Acta A55,543-557)'
_diffrn_orient_matrix_UB_11 0.0206270000
_diffrn_orient_matrix_UB_12 0.0248082000
_diffrn_orient_matrix_UB_13 -0.0759591000
_diffrn_orient_matrix_UB_21 0.0186229000
_diffrn_orient_matrix_UB_22 -0.0929909000
_diffrn_orient_matrix_UB_23 -0.0195801000
_diffrn_orient_matrix_UB_31 -0.2019724000
_diffrn_orient_matrix_UB_32 -0.0059304000
_diffrn_orient_matrix_UB_33 -0.0094805000
_diffrn_radiation_monochromator mirror
_diffrn_radiation_probe x-ray
_diffrn_radiation_type 'Cu K\a'
_diffrn_radiation_wavelength 1.54184
_diffrn_reflns_av_R_equivalents 0.0558
_diffrn_reflns_av_unetI/netI 0.0331
_diffrn_reflns_Laue_measured_fraction_full 0.998
_diffrn_reflns_Laue_measured_fraction_max 0.998
_diffrn_reflns_limit_h_max 6
_diffrn_reflns_limit_h_min -8
_diffrn_reflns_limit_k_max 18
_diffrn_reflns_limit_k_min -19
_diffrn_reflns_limit_l_max 23
_diffrn_reflns_limit_l_min -23
_diffrn_reflns_number 25701
_diffrn_reflns_point_group_measured_fraction_full 0.999
_diffrn_reflns_point_group_measured_fraction_max 0.999
_diffrn_reflns_theta_full 67.058
_diffrn_reflns_theta_max 67.058
_diffrn_reflns_theta_min 3.577
_diffrn_source 'micro-focus sealed X-ray tube'
_diffrn_source_type 'Rigaku (Cu) X-ray Source'
_exptl_absorpt_coefficient_mu 1.475
_exptl_absorpt_correction_T_max 1.00000
_exptl_absorpt_correction_T_min 0.55375
_exptl_absorpt_correction_type multi-scan
_exptl_absorpt_process_details
;
CrysAlisPro 1.171.42.100a (Rigaku Oxford Diffraction, 2023)
Empirical absorption correction using spherical harmonics,
implemented in SCALE3 ABSPACK scaling algorithm.
;
_exptl_crystal_colour 'clear light colourless'
_exptl_crystal_colour_lustre clear
_exptl_crystal_colour_modifier light
_exptl_crystal_colour_primary colourless
_exptl_crystal_density_diffrn 1.319
_exptl_crystal_description block
_exptl_crystal_F_000 984
_exptl_crystal_size_max 0.32
_exptl_crystal_size_mid 0.26
_exptl_crystal_size_min 0.22
_refine_diff_density_max 0.291
_refine_diff_density_min -0.357
_refine_diff_density_rms 0.033
_refine_ls_abs_structure_details
;
 Flack x determined using 1596 quotients [(I+)-(I-)]/[(I+)+(I-)]
 (Parsons, Flack and Wagner, Acta Cryst. B69 (2013) 249-259).
;
_refine_ls_abs_structure_Flack -0.015(8)
_refine_ls_extinction_method none
_refine_ls_goodness_of_fit_ref 1.066
_refine_ls_hydrogen_treatment constr
_refine_ls_matrix_type full
_refine_ls_number_parameters 309
_refine_ls_number_reflns 4181
_refine_ls_number_restraints 0
_refine_ls_restrained_S_all 1.066
_refine_ls_R_factor_all 0.0350
_refine_ls_R_factor_gt 0.0327
_refine_ls_shift/su_max 0.000
_refine_ls_shift/su_mean 0.000
_refine_ls_structure_factor_coef Fsqd
_refine_ls_weighting_details 'w=1/[\s^2^(Fo^2^)+(0.0450P)^2^+0.3648P] where P=(Fo^2^+2Fc^2^)/3'
_refine_ls_weighting_scheme calc
_refine_ls_wR_factor_gt 0.0854
_refine_ls_wR_factor_ref 0.0865
_reflns_Friedel_coverage 0.743
_reflns_Friedel_fraction_full 0.999
_reflns_Friedel_fraction_max 0.999
_reflns_number_gt 3921
_reflns_number_total 4181
_reflns_threshold_expression 'I > 2\s(I)'
_cod_data_source_file d5sc06853c2.cif
_cod_data_source_block exp_3888_auto
_cod_database_code 1576345
_shelx_shelxl_version_number 2018/3
_shelx_space_group_comment
;
The symmetry employed for this shelxl refinement is uniquely defined
by the following loop, which should always be used as a source of
symmetry information in preference to the above space-group names.
They are only intended as comments.
;
_olex2_refinement_description
;
1. Fixed Uiso
 At 1.2 times of:
  All C(H) groups, All N(H) groups
 At 1.5 times of:
  All C(H,H,H) groups, All O(H) groups
2.a Ternary CH refined with riding coordinates:
 C11(H11), C12(H12)
2.b Aromatic/amide H refined with riding coordinates:
 N1(H1A), C9(H9), C14(H14), C24(H24), C7(H7), C8(H8), C28(H28), C2(H2),
 C25(H25), C5(H5), C21(H21), C3(H3), C15(H15), C4(H4), C27(H27), C19(H19),
 C20(H20), C17(H17), C16(H16)
2.c Idealised Me refined as rotating group:
 C29(H29A,H29B,H29C)
2.d Idealised tetrahedral OH refined as rotating group:
 O1(H1)
;
_olex2_submission_special_instructions 'No special instructions were received'
_oxdiff_exptl_absorpt_empirical_details
;
Empirical correction (ABSPACK) includes:
- Absorption correction using spherical harmonics
- Frame scaling
;
_oxdiff_exptl_absorpt_empirical_full_max 2.211
_oxdiff_exptl_absorpt_empirical_full_min 0.585

loop_
_space_group_symop_operation_xyz
'x, y, z'
'-x+1/2, -y, z+1/2'
'-x, y+1/2, -z+1/2'
'x+1/2, -y+1/2, -z'

loop_
_atom_site_label
_atom_site_type_symbol
_atom_site_fract_x
_atom_site_fract_y
_atom_site_fract_z
_atom_site_U_iso_or_equiv
_atom_site_adp_type
_atom_site_occupancy
_atom_site_site_symmetry_order
_atom_site_calc_flag
_atom_site_refinement_flags_posn
_atom_site_refinement_flags_adp
_atom_site_refinement_flags_occupancy
_atom_site_disorder_assembly
_atom_site_disorder_group
S1 S 0.58076(8) 0.71909(4) 0.42914(3) 0.03390(17) Uani 1 1 d . . . . .
O1 O 0.0563(2) 0.74766(11) 0.33025(11) 0.0389(5) Uani 1 1 d . . . . .
H1 H -0.050742 0.752032 0.341181 0.058 Uiso 1 1 calc R U . . .
O2 O 0.7083(2) 0.72232(14) 0.37512(10) 0.0438(5) Uani 1 1 d . . . . .
O3 O 0.5923(3) 0.77791(12) 0.48424(10) 0.0462(5) Uani 1 1 d . . . . .
N1 N 0.3874(3) 0.73150(13) 0.39467(11) 0.0328(5) Uani 1 1 d . . . . .
H1A H 0.320311 0.773921 0.406968 0.039 Uiso 1 1 calc R U . . .
C1 C 0.0544(3) 0.51287(15) 0.33753(13) 0.0284(5) Uani 1 1 d . . . . .
C10 C 0.0366(3) 0.59650(15) 0.31180(13) 0.0274(5) Uani 1 1 d . . . . .
C11 C 0.1204(3) 0.66809(16) 0.35054(14) 0.0306(6) Uani 1 1 d . . . . .
H11 H 0.092971 0.660590 0.400353 0.037 Uiso 1 1 calc R U . . .
C22 C 0.3850(3) 0.69352(16) 0.27071(14) 0.0329(6) Uani 1 1 d . . . . .
C13 C 0.4093(3) 0.63109(19) 0.21903(14) 0.0379(6) Uani 1 1 d . . . . .
C9 C -0.0574(3) 0.61045(17) 0.25285(13) 0.0329(6) Uani 1 1 d . . . . .
H9 H -0.071436 0.666105 0.236583 0.040 Uiso 1 1 calc R U . . .
C23 C 0.5846(3) 0.61731(17) 0.46337(13) 0.0335(6) Uani 1 1 d . . . . .
C6 C -0.0193(3) 0.44592(17) 0.29859(14) 0.0329(6) Uani 1 1 d . . . . .
C14 C 0.3892(4) 0.54384(19) 0.23072(15) 0.0412(7) Uani 1 1 d . . . . .
H14 H 0.361510 0.524542 0.275558 0.049 Uiso 1 1 calc R U . . .
C24 C 0.4982(4) 0.6018(2) 0.52472(15) 0.0411(7) Uani 1 1 d . . . . .
H24 H 0.444083 0.646203 0.549375 0.049 Uiso 1 1 calc R U . . .
C7 C -0.1121(4) 0.46326(18) 0.23751(14) 0.0391(6) Uani 1 1 d . . . . .
H7 H -0.159964 0.418593 0.211228 0.047 Uiso 1 1 calc R U . . .
C8 C -0.1336(4) 0.54394(19) 0.21590(15) 0.0390(6) Uani 1 1 d . . . . .
H8 H -0.200511 0.555221 0.175680 0.047 Uiso 1 1 calc R U . . .
C12 C 0.3242(3) 0.67146(16) 0.34258(13) 0.0280(5) Uani 1 1 d . . . . .
H12 H 0.372691 0.615011 0.354324 0.034 Uiso 1 1 calc R U . . .
C28 C 0.6632(4) 0.55241(19) 0.42699(17) 0.0413(6) Uani 1 1 d . . . . .
H28 H 0.720576 0.563264 0.384537 0.050 Uiso 1 1 calc R U . . .
C2 C 0.1429(4) 0.49269(17) 0.39976(14) 0.0349(6) Uani 1 1 d . . . . .
H2 H 0.191534 0.536262 0.427045 0.042 Uiso 1 1 calc R U . . .
C25 C 0.4915(4) 0.5207(2) 0.54970(16) 0.0450(7) Uani 1 1 d . . . . .
H25 H 0.431843 0.509645 0.591627 0.054 Uiso 1 1 calc R U . . .
C5 C 0.0011(4) 0.36263(18) 0.32212(17) 0.0443(7) Uani 1 1 d . . . . .
H5 H -0.047107 0.317824 0.296107 0.053 Uiso 1 1 calc R U . . .
C21 C 0.4135(4) 0.7765(2) 0.25430(16) 0.0453(7) Uani 1 1 d . . . . .
H21 H 0.397018 0.818133 0.288504 0.054 Uiso 1 1 calc R U . . .
C3 C 0.1590(4) 0.41126(19) 0.42089(17) 0.0446(7) Uani 1 1 d . . . . .
H3 H 0.218237 0.399064 0.462688 0.053 Uiso 1 1 calc R U . . .
C26 C 0.5714(4) 0.45495(18) 0.51402(16) 0.0432(7) Uani 1 1 d . . . . .
C15 C 0.4089(4) 0.4869(2) 0.17866(17) 0.0567(9) Uani 1 1 d . . . . .
H15 H 0.390999 0.429090 0.187599 0.068 Uiso 1 1 calc R U . . .
C18 C 0.4594(4) 0.6566(2) 0.15164(15) 0.0516(9) Uani 1 1 d . . . . .
C4 C 0.0891(4) 0.34591(18) 0.38164(17) 0.0477(7) Uani 1 1 d . . . . .
H4 H 0.102982 0.289657 0.396484 0.057 Uiso 1 1 calc R U . . .
C29 C 0.5610(5) 0.3672(2) 0.54222(18) 0.0580(9) Uani 1 1 d . . . . .
H29A H 0.644476 0.361287 0.580382 0.087 Uiso 1 1 calc R U . . .
H29B H 0.591149 0.327132 0.506014 0.087 Uiso 1 1 calc R U . . .
H29C H 0.440647 0.356283 0.558584 0.087 Uiso 1 1 calc R U . . .
C27 C 0.6574(4) 0.4721(2) 0.45293(17) 0.0452(8) Uani 1 1 d . . . . .
H27 H 0.713169 0.427947 0.428493 0.054 Uiso 1 1 calc R U . . .
C19 C 0.4872(4) 0.7425(3) 0.1381(2) 0.0649(11) Uani 1 1 d . . . . .
H19 H 0.521025 0.759751 0.093355 0.078 Uiso 1 1 calc R U . . .
C20 C 0.4663(4) 0.8006(3) 0.1881(2) 0.0642(11) Uani 1 1 d . . . . .
H20 H 0.487466 0.857997 0.178297 0.077 Uiso 1 1 calc R U . . .
C17 C 0.4816(4) 0.5956(3) 0.09957(18) 0.0682(12) Uani 1 1 d . . . . .
H17 H 0.515657 0.612831 0.054835 0.082 Uiso 1 1 calc R U . . .
C16 C 0.4551(5) 0.5131(4) 0.11228(19) 0.0733(13) Uani 1 1 d . . . . .
H16 H 0.467763 0.473213 0.076460 0.088 Uiso 1 1 calc R U . . .

loop_
_atom_site_aniso_label
_atom_site_aniso_U_11
_atom_site_aniso_U_22
_atom_site_aniso_U_33
_atom_site_aniso_U_23
_atom_site_aniso_U_13
_atom_site_aniso_U_12
S1 0.0225(3) 0.0371(3) 0.0421(3) -0.0050(3) -0.0005(3) -0.0049(3)
O1 0.0222(9) 0.0302(9) 0.0643(12) 0.0001(8) 0.0047(9) 0.0019(7)
O2 0.0252(9) 0.0538(12) 0.0524(12) 0.0017(11) 0.0059(8) -0.0058(9)
O3 0.0415(11) 0.0444(11) 0.0528(11) -0.0145(10) -0.0078(9) -0.0069(10)
N1 0.0255(11) 0.0283(11) 0.0446(12) -0.0073(9) 0.0006(9) -0.0001(9)
C1 0.0218(12) 0.0301(13) 0.0334(13) -0.0004(10) 0.0026(10) -0.0019(10)
C10 0.0190(12) 0.0296(13) 0.0336(13) 0.0013(11) 0.0037(9) -0.0025(9)
C11 0.0250(13) 0.0283(13) 0.0386(14) -0.0009(11) 0.0028(11) -0.0007(10)
C22 0.0191(12) 0.0412(15) 0.0386(14) 0.0075(11) 0.0015(10) 0.0023(10)
C13 0.0188(13) 0.0579(17) 0.0368(14) 0.0021(13) 0.0000(11) 0.0015(12)
C9 0.0250(13) 0.0384(14) 0.0355(13) 0.0037(11) 0.0012(11) -0.0005(11)
C23 0.0233(13) 0.0379(14) 0.0393(14) -0.0028(11) -0.0031(11) -0.0011(12)
C6 0.0248(13) 0.0331(14) 0.0409(15) -0.0038(12) 0.0037(11) -0.0029(10)
C14 0.0240(14) 0.0538(17) 0.0458(16) -0.0112(14) 0.0008(12) 0.0020(12)
C24 0.0356(15) 0.0489(18) 0.0387(15) -0.0018(14) 0.0003(12) 0.0076(13)
C7 0.0331(15) 0.0443(16) 0.0400(15) -0.0075(12) -0.0027(12) -0.0072(12)
C8 0.0296(14) 0.0512(17) 0.0363(14) 0.0007(13) -0.0046(11) -0.0039(12)
C12 0.0234(12) 0.0249(12) 0.0356(14) -0.0001(11) -0.0008(10) -0.0002(9)
C28 0.0302(14) 0.0472(16) 0.0465(16) -0.0039(15) 0.0046(12) 0.0032(12)
C2 0.0284(14) 0.0377(15) 0.0386(14) 0.0040(12) -0.0008(11) -0.0042(11)
C25 0.0411(16) 0.0538(19) 0.0400(16) 0.0068(14) -0.0039(13) -0.0001(14)
C5 0.0379(15) 0.0308(15) 0.064(2) -0.0020(14) 0.0022(14) -0.0025(12)
C21 0.0307(14) 0.0469(16) 0.0582(18) 0.0178(14) 0.0046(13) 0.0008(14)
C3 0.0363(15) 0.0465(17) 0.0509(18) 0.0164(15) -0.0023(13) -0.0013(12)
C26 0.0356(15) 0.0415(16) 0.0525(17) 0.0039(13) -0.0142(14) 0.0002(13)
C15 0.0342(17) 0.072(2) 0.064(2) -0.0279(18) 0.0006(16) 0.0017(16)
C18 0.0255(15) 0.092(3) 0.0376(16) 0.0087(17) 0.0001(12) 0.0019(15)
C4 0.0380(16) 0.0329(14) 0.072(2) 0.0137(14) 0.0008(16) 0.0018(13)
C29 0.063(2) 0.0468(19) 0.064(2) 0.0076(16) -0.0201(18) -0.0026(17)
C27 0.0401(17) 0.0420(18) 0.0536(18) -0.0051(14) -0.0034(14) 0.0064(13)
C19 0.0398(18) 0.104(3) 0.050(2) 0.034(2) 0.0025(15) -0.0019(18)
C20 0.0430(19) 0.071(3) 0.079(3) 0.041(2) 0.0055(17) 0.0019(16)
C17 0.0333(18) 0.135(4) 0.0363(18) -0.005(2) -0.0011(13) -0.005(2)
C16 0.0354(19) 0.132(4) 0.052(2) -0.041(3) -0.0003(15) -0.002(2)

loop_
_atom_type_symbol
_atom_type_description
_atom_type_scat_dispersion_real
_atom_type_scat_dispersion_imag
_atom_type_scat_source
C C 0.0181 0.0091 'International Tables Vol C Tables 4.2.6.8 and 6.1.1.4'
H H 0.0000 0.0000 'International Tables Vol C Tables 4.2.6.8 and 6.1.1.4'
N N 0.0311 0.0180 'International Tables Vol C Tables 4.2.6.8 and 6.1.1.4'
O O 0.0492 0.0322 'International Tables Vol C Tables 4.2.6.8 and 6.1.1.4'
S S 0.3331 0.5567 'International Tables Vol C Tables 4.2.6.8 and 6.1.1.4'

loop_
_geom_angle_atom_site_label_1
_geom_angle_atom_site_label_2
_geom_angle_atom_site_label_3
_geom_angle
_geom_angle_site_symmetry_1
_geom_angle_site_symmetry_3
_geom_angle_publ_flag
O2 S1 O3 119.27(12) . . ?
O2 S1 N1 107.37(11) . . ?
O2 S1 C23 107.57(13) . . ?
O3 S1 N1 106.62(12) . . ?
O3 S1 C23 108.78(13) . . ?
N1 S1 C23 106.58(12) . . ?
C11 O1 H1 109.5 . . ?
S1 N1 H1A 120.1 . . ?
C12 N1 S1 119.84(17) . . ?
C12 N1 H1A 120.1 . . ?
C6 C1 C10 118.5(2) . . ?
C2 C1 C10 123.6(2) . . ?
C2 C1 C6 117.9(2) . . ?
C1 C10 C11 119.4(2) . . ?
C9 C10 C1 119.6(2) . . ?
C9 C10 C11 120.9(2) . . ?
O1 C11 C10 113.4(2) . . ?
O1 C11 H11 107.9 . . ?
O1 C11 C12 106.3(2) . . ?
C10 C11 H11 107.9 . . ?
C10 C11 C12 113.2(2) . . ?
C12 C11 H11 107.9 . . ?
C13 C22 C12 121.9(2) . . ?
C21 C22 C13 119.1(3) . . ?
C21 C22 C12 119.0(2) . . ?
C14 C13 C22 123.9(2) . . ?
C14 C13 C18 117.1(3) . . ?
C18 C13 C22 118.9(3) . . ?
C10 C9 H9 119.4 . . ?
C10 C9 C8 121.3(3) . . ?
C8 C9 H9 119.4 . . ?
C24 C23 S1 119.1(2) . . ?
C24 C23 C28 120.6(3) . . ?
C28 C23 S1 120.2(2) . . ?
C7 C6 C1 119.8(2) . . ?
C7 C6 C5 120.8(3) . . ?
C5 C6 C1 119.4(3) . . ?
C13 C14 H14 119.3 . . ?
C15 C14 C13 121.4(3) . . ?
C15 C14 H14 119.3 . . ?
C23 C24 H24 120.4 . . ?
C25 C24 C23 119.2(3) . . ?
C25 C24 H24 120.4 . . ?
C6 C7 H7 119.8 . . ?
C8 C7 C6 120.4(3) . . ?
C8 C7 H7 119.8 . . ?
C9 C8 H8 119.8 . . ?
C7 C8 C9 120.4(3) . . ?
C7 C8 H8 119.8 . . ?
N1 C12 C11 106.00(19) . . ?
N1 C12 C22 112.7(2) . . ?
N1 C12 H12 108.1 . . ?
C11 C12 H12 108.1 . . ?
C22 C12 C11 113.7(2) . . ?
C22 C12 H12 108.1 . . ?
C23 C28 H28 120.2 . . ?
C27 C28 C23 119.5(3) . . ?
C27 C28 H28 120.2 . . ?
C1 C2 H2 119.6 . . ?
C3 C2 C1 120.9(3) . . ?
C3 C2 H2 119.6 . . ?
C24 C25 H25 119.6 . . ?
C24 C25 C26 120.8(3) . . ?
C26 C25 H25 119.6 . . ?
C6 C5 H5 119.6 . . ?
C4 C5 C6 120.9(3) . . ?
C4 C5 H5 119.6 . . ?
C22 C21 H21 119.3 . . ?
C22 C21 C20 121.4(3) . . ?
C20 C21 H21 119.3 . . ?
C2 C3 H3 119.6 . . ?
C2 C3 C4 120.8(3) . . ?
C4 C3 H3 119.6 . . ?
C25 C26 C29 119.7(3) . . ?
C27 C26 C25 118.8(3) . . ?
C27 C26 C29 121.5(3) . . ?
C14 C15 H15 119.6 . . ?
C14 C15 C16 120.8(4) . . ?
C16 C15 H15 119.6 . . ?
C19 C18 C13 119.2(3) . . ?
C19 C18 C17 121.1(3) . . ?
C17 C18 C13 119.6(4) . . ?
C5 C4 C3 120.2(3) . . ?
C5 C4 H4 119.9 . . ?
C3 C4 H4 119.9 . . ?
C26 C29 H29A 109.5 . . ?
C26 C29 H29B 109.5 . . ?
C26 C29 H29C 109.5 . . ?
H29A C29 H29B 109.5 . . ?
H29A C29 H29C 109.5 . . ?
H29B C29 H29C 109.5 . . ?
C28 C27 C26 121.0(3) . . ?
C28 C27 H27 119.5 . . ?
C26 C27 H27 119.5 . . ?
C18 C19 H19 119.5 . . ?
C20 C19 C18 120.9(3) . . ?
C20 C19 H19 119.5 . . ?
C21 C20 H20 119.8 . . ?
C19 C20 C21 120.4(3) . . ?
C19 C20 H20 119.8 . . ?
C18 C17 H17 119.3 . . ?
C16 C17 C18 121.3(4) . . ?
C16 C17 H17 119.3 . . ?
C15 C16 H16 120.2 . . ?
C17 C16 C15 119.6(4) . . ?
C17 C16 H16 120.2 . . ?

loop_
_geom_bond_atom_site_label_1
_geom_bond_atom_site_label_2
_geom_bond_distance
_geom_bond_site_symmetry_2
_geom_bond_publ_flag
S1 O2 1.4284(19) . ?
S1 O3 1.430(2) . ?
S1 N1 1.621(2) . ?
S1 C23 1.758(3) . ?
O1 H1 0.8400 . ?
O1 C11 1.417(3) . ?
N1 H1A 0.8800 . ?
N1 C12 1.476(3) . ?
C1 C10 1.433(3) . ?
C1 C6 1.425(4) . ?
C1 C2 1.422(4) . ?
C10 C11 1.510(3) . ?
C10 C9 1.369(3) . ?
C11 H11 1.0000 . ?
C11 C12 1.549(3) . ?
C22 C13 1.430(4) . ?
C22 C12 1.516(3) . ?
C22 C21 1.380(4) . ?
C13 C14 1.421(4) . ?
C13 C18 1.426(4) . ?
C9 H9 0.9500 . ?
C9 C8 1.407(4) . ?
C23 C24 1.385(4) . ?
C23 C28 1.389(4) . ?
C6 C7 1.409(4) . ?
C6 C5 1.416(4) . ?
C14 H14 0.9500 . ?
C14 C15 1.371(4) . ?
C24 H24 0.9500 . ?
C24 C25 1.384(4) . ?
C7 H7 0.9500 . ?
C7 C8 1.366(4) . ?
C8 H8 0.9500 . ?
C12 H12 1.0000 . ?
C28 H28 0.9500 . ?
C28 C27 1.380(4) . ?
C2 H2 0.9500 . ?
C2 C3 1.370(4) . ?
C25 H25 0.9500 . ?
C25 C26 1.397(4) . ?
C5 H5 0.9500 . ?
C5 C4 1.364(4) . ?
C21 H21 0.9500 . ?
C21 C20 1.405(5) . ?
C3 H3 0.9500 . ?
C3 C4 1.398(4) . ?
C26 C29 1.507(4) . ?
C26 C27 1.384(5) . ?
C15 H15 0.9500 . ?
C15 C16 1.404(6) . ?
C18 C19 1.414(5) . ?
C18 C17 1.417(5) . ?
C4 H4 0.9500 . ?
C29 H29A 0.9800 . ?
C29 H29B 0.9800 . ?
C29 H29C 0.9800 . ?
C27 H27 0.9500 . ?
C19 H19 0.9500 . ?
C19 C20 1.355(6) . ?
C20 H20 0.9500 . ?
C17 H17 0.9500 . ?
C17 C16 1.356(6) . ?
C16 H16 0.9500 . ?

loop_
_geom_torsion_atom_site_label_1
_geom_torsion_atom_site_label_2
_geom_torsion_atom_site_label_3
_geom_torsion_atom_site_label_4
_geom_torsion
_geom_torsion_site_symmetry_1
_geom_torsion_site_symmetry_2
_geom_torsion_site_symmetry_3
_geom_torsion_site_symmetry_4
_geom_torsion_publ_flag
S1 N1 C12 C11 148.88(18) . . . . ?
S1 N1 C12 C22 -86.1(2) . . . . ?
S1 C23 C24 C25 176.0(2) . . . . ?
S1 C23 C28 C27 -176.8(2) . . . . ?
O1 C11 C12 N1 67.2(2) . . . . ?
O1 C11 C12 C22 -57.2(3) . . . . ?
O2 S1 N1 C12 60.0(2) . . . . ?
O2 S1 C23 C24 167.8(2) . . . . ?
O2 S1 C23 C28 -16.5(3) . . . . ?
O3 S1 N1 C12 -171.07(18) . . . . ?
O3 S1 C23 C24 37.3(3) . . . . ?
O3 S1 C23 C28 -147.0(2) . . . . ?
N1 S1 C23 C24 -77.3(2) . . . . ?
N1 S1 C23 C28 98.4(2) . . . . ?
C1 C10 C11 O1 -164.7(2) . . . . ?
C1 C10 C11 C12 74.1(3) . . . . ?
C1 C10 C9 C8 -1.5(4) . . . . ?
C1 C6 C7 C8 -0.8(4) . . . . ?
C1 C6 C5 C4 0.5(4) . . . . ?
C1 C2 C3 C4 0.2(4) . . . . ?
C10 C1 C6 C7 -2.1(4) . . . . ?
C10 C1 C6 C5 178.3(2) . . . . ?
C10 C1 C2 C3 -178.6(3) . . . . ?
C10 C11 C12 N1 -167.7(2) . . . . ?
C10 C11 C12 C22 67.9(3) . . . . ?
C10 C9 C8 C7 -1.4(4) . . . . ?
C11 C10 C9 C8 179.0(2) . . . . ?
C22 C13 C14 C15 178.0(3) . . . . ?
C22 C13 C18 C19 1.3(4) . . . . ?
C22 C13 C18 C17 -179.1(3) . . . . ?
C22 C21 C20 C19 1.3(5) . . . . ?
C13 C22 C12 N1 152.1(2) . . . . ?
C13 C22 C12 C11 -87.2(3) . . . . ?
C13 C22 C21 C20 -0.2(4) . . . . ?
C13 C14 C15 C16 2.0(5) . . . . ?
C13 C18 C19 C20 -0.2(5) . . . . ?
C13 C18 C17 C16 0.4(5) . . . . ?
C9 C10 C11 O1 14.7(3) . . . . ?
C9 C10 C11 C12 -106.5(3) . . . . ?
C23 S1 N1 C12 -55.0(2) . . . . ?
C23 C24 C25 C26 0.3(4) . . . . ?
C23 C28 C27 C26 1.3(4) . . . . ?
C6 C1 C10 C11 -177.4(2) . . . . ?
C6 C1 C10 C9 3.2(3) . . . . ?
C6 C1 C2 C3 1.0(4) . . . . ?
C6 C7 C8 C9 2.6(4) . . . . ?
C6 C5 C4 C3 0.8(5) . . . . ?
C14 C13 C18 C19 -177.8(3) . . . . ?
C14 C13 C18 C17 1.8(4) . . . . ?
C14 C15 C16 C17 0.4(5) . . . . ?
C24 C23 C28 C27 -1.1(4) . . . . ?
C24 C25 C26 C29 -179.6(3) . . . . ?
C24 C25 C26 C27 -0.2(4) . . . . ?
C7 C6 C5 C4 -179.2(3) . . . . ?
C12 C22 C13 C14 -3.7(4) . . . . ?
C12 C22 C13 C18 177.3(2) . . . . ?
C12 C22 C21 C20 -178.7(3) . . . . ?
C28 C23 C24 C25 0.3(4) . . . . ?
C2 C1 C10 C11 2.2(4) . . . . ?
C2 C1 C10 C9 -177.2(2) . . . . ?
C2 C1 C6 C7 178.3(2) . . . . ?
C2 C1 C6 C5 -1.3(4) . . . . ?
C2 C3 C4 C5 -1.1(5) . . . . ?
C25 C26 C27 C28 -0.6(4) . . . . ?
C5 C6 C7 C8 178.9(3) . . . . ?
C21 C22 C13 C14 177.9(3) . . . . ?
C21 C22 C13 C18 -1.1(4) . . . . ?
C21 C22 C12 N1 -29.5(3) . . . . ?
C21 C22 C12 C11 91.2(3) . . . . ?
C18 C13 C14 C15 -3.0(4) . . . . ?
C18 C19 C20 C21 -1.1(5) . . . . ?
C18 C17 C16 C15 -1.5(5) . . . . ?
C29 C26 C27 C28 178.8(3) . . . . ?
C19 C18 C17 C16 180.0(3) . . . . ?
C17 C18 C19 C20 -179.8(3) . . . . ?
